data_4080696
loop_
_publ_author_name
'Glock, Carsten'
'Younis, Fadi M.'
'Ziemann, Steffen'
'G\"orls, Helmar'
'Imhof, Wolfgang'
'Krieck, Sven'
'Westerhausen, Matthias'

_publ_section_title
;
 2,6-Diisopropylphenylamides of Potassium and Calcium: A Primary Amido
 Ligand in s-Block Metal Chemistry with an Unprecedented Catalytic
 Reactivity
;
_journal_issue 9
_journal_name_full Organometallics
_journal_page_first 2649
_journal_paper_doi 10.1021/om4001007
_journal_volume 32
_journal_year 2013
_chemical_absolute_configuration ad
_chemical_formula_moiety 'C33 H59 Ca N5'
_chemical_formula_sum 'C33 H59 Ca N5'
_chemical_formula_weight 565.93
_space_group_IT_number 4
_symmetry_cell_setting monoclinic
_symmetry_space_group_name_Hall 'P 2yb'
_symmetry_space_group_name_H-M 'P 1 21 1'
_atom_sites_solution_hydrogens geom
_atom_sites_solution_primary direct
_atom_sites_solution_secondary difmap
_audit_creation_method SHELXL-97
_cell_angle_alpha 90.00
_cell_angle_beta 90.141(1)
_cell_angle_gamma 90.00
_cell_formula_units_Z 2
_cell_length_a 9.2687(3)
_cell_length_b 13.4006(2)
_cell_length_c 14.0694(3)
_cell_measurement_reflns_used 10787
_cell_measurement_temperature 133(2)
_cell_measurement_theta_max 27.44
_cell_measurement_theta_min 2.10
_cell_volume 1747.50(7)
_computing_cell_refinement DENZO
_computing_data_collection COLLECT
_computing_data_reduction DENZO
_computing_molecular_graphics SHELXTL/PC
_computing_publication_material SHELXL-97
_computing_structure_refinement 'SHELXL-97 (Sheldrick, 2008)'
_computing_structure_solution 'SHELXS-97 (Sheldrick, 2008)'
_diffrn_ambient_temperature 133(2)
_diffrn_measured_fraction_theta_full 0.995
_diffrn_measured_fraction_theta_max 0.995
_diffrn_measurement_device_type KappaCCD
_diffrn_measurement_method 'phi- + omega-scan'
_diffrn_radiation_monochromator graphite
_diffrn_radiation_source 'fine-focus sealed tube'
_diffrn_radiation_type MoK\a
_diffrn_radiation_wavelength 0.71073
_diffrn_reflns_av_R_equivalents 0.0275
_diffrn_reflns_av_sigmaI/netI 0.0420
_diffrn_reflns_limit_h_max 12
_diffrn_reflns_limit_h_min -11
_diffrn_reflns_limit_k_max 17
_diffrn_reflns_limit_k_min -17
_diffrn_reflns_limit_l_max 18
_diffrn_reflns_limit_l_min -13
_diffrn_reflns_number 10783
_diffrn_reflns_theta_full 27.44
_diffrn_reflns_theta_max 27.44
_diffrn_reflns_theta_min 2.63
_exptl_absorpt_coefficient_mu 0.207
_exptl_absorpt_correction_type none
_exptl_crystal_colour colourless
_exptl_crystal_density_diffrn 1.076
_exptl_crystal_density_method 'not measured'
_exptl_crystal_description prism
_exptl_crystal_F_000 624
_exptl_crystal_size_max 0.06
_exptl_crystal_size_mid 0.05
_exptl_crystal_size_min 0.04
_refine_diff_density_max 0.790
_refine_diff_density_min -0.531
_refine_diff_density_rms 0.089
_refine_ls_abs_structure_details '(Flack 1983) 3506 Friedel pairs '
_refine_ls_abs_structure_Flack 0.09(6)
_refine_ls_extinction_method none
_refine_ls_goodness_of_fit_ref 1.214
_refine_ls_hydrogen_treatment mixed
_refine_ls_matrix_type full
_refine_ls_number_parameters 373
_refine_ls_number_reflns 7638
_refine_ls_number_restraints 1
_refine_ls_restrained_S_all 1.214
_refine_ls_R_factor_all 0.0872
_refine_ls_R_factor_gt 0.0831
_refine_ls_shift/su_max 0.000
_refine_ls_shift/su_mean 0.000
_refine_ls_structure_factor_coef Fsqd
_refine_ls_weighting_details 'calc w=1/[\s^2^(Fo^2^)+(0.0000P)^2^+6.0697P] where P=(Fo^2^+2Fc^2^)/3'
_refine_ls_weighting_scheme calc
_refine_ls_wR_factor_gt 0.1919
_refine_ls_wR_factor_ref 0.1947
_reflns_number_gt 7326
_reflns_number_total 7638
_reflns_threshold_expression >2sigma(I)
_cod_data_source_file om4001007_si_001.cif
_cod_data_source_block FO4502
_cod_original_sg_symbol_H-M 'P 21'
_cod_database_code 4080696

loop_
_symmetry_equiv_pos_as_xyz
'x, y, z'
'-x, y+1/2, -z'

loop_
_atom_site_label
_atom_site_type_symbol
_atom_site_fract_x
_atom_site_fract_y
_atom_site_fract_z
_atom_site_U_iso_or_equiv
_atom_site_adp_type
_atom_site_occupancy
_atom_site_symmetry_multiplicity
_atom_site_calc_flag
_atom_site_refinement_flags
Ca1 Ca 0.51738(9) 0.35249(7) 0.73641(6) 0.01850(18) Uani 1 1 d .
N1 N 0.4103(5) 0.4377(3) 0.6108(3) 0.0252(9) Uani 1 1 d .
N2 N 0.3599(5) 0.3192(3) 0.8577(3) 0.0254(9) Uani 1 1 d .
N3 N 0.6753(5) 0.2548(4) 0.6162(4) 0.0379(11) Uani 1 1 d .
N4 N 0.7170(5) 0.2573(4) 0.8261(4) 0.0387(12) Uani 1 1 d .
N5 N 0.6686(5) 0.4805(4) 0.8263(3) 0.0323(10) Uani 1 1 d .
C1 C 0.2743(5) 0.4704(3) 0.5875(3) 0.0191(9) Uani 1 1 d .
C2 C 0.2038(5) 0.5411(3) 0.6482(3) 0.0191(9) Uani 1 1 d .
C3 C 0.0699(6) 0.5789(4) 0.6241(4) 0.0287(11) Uani 1 1 d .
H3A H 0.0255 0.6262 0.6650 0.034 Uiso 1 1 calc R
C4 C -0.0023(6) 0.5493(4) 0.5409(4) 0.0278(11) Uani 1 1 d .
H4A H -0.0935 0.5770 0.5246 0.033 Uiso 1 1 calc R
C5 C 0.0627(5) 0.4790(4) 0.4834(3) 0.0259(10) Uani 1 1 d .
H5A H 0.0141 0.4579 0.4274 0.031 Uiso 1 1 calc R
C6 C 0.1964(5) 0.4383(3) 0.5046(3) 0.0216(9) Uani 1 1 d .
C7 C 0.2625(5) 0.3611(4) 0.4408(3) 0.0260(10) Uani 1 1 d .
H7A H 0.3177 0.3146 0.4829 0.031 Uiso 1 1 calc R
C8 C 0.1522(7) 0.2967(5) 0.3863(4) 0.0397(14) Uani 1 1 d .
H8A H 0.0887 0.2629 0.4316 0.060 Uiso 1 1 calc R
H8B H 0.2034 0.2468 0.3482 0.060 Uiso 1 1 calc R
H8C H 0.0945 0.3394 0.3444 0.060 Uiso 1 1 calc R
C9 C 0.3723(7) 0.4054(4) 0.3703(4) 0.0365(13) Uani 1 1 d .
H9A H 0.4472 0.4416 0.4054 0.055 Uiso 1 1 calc R
H9B H 0.3227 0.4514 0.3270 0.055 Uiso 1 1 calc R
H9C H 0.4166 0.3514 0.3336 0.055 Uiso 1 1 calc R
C10 C 0.2754(6) 0.5780(4) 0.7378(4) 0.0237(11) Uani 1 1 d .
H10A H 0.3672 0.5396 0.7455 0.028 Uiso 1 1 calc R
C11 C 0.3151(10) 0.6872(5) 0.7326(5) 0.056(2) Uani 1 1 d .
H11A H 0.3878 0.6970 0.6830 0.084 Uiso 1 1 calc R
H11B H 0.3543 0.7088 0.7940 0.084 Uiso 1 1 calc R
H11C H 0.2290 0.7265 0.7174 0.084 Uiso 1 1 calc R
C12 C 0.1829(6) 0.5572(5) 0.8265(4) 0.0403(15) Uani 1 1 d .
H12A H 0.1689 0.4851 0.8335 0.060 Uiso 1 1 calc R
H12B H 0.0889 0.5899 0.8194 0.060 Uiso 1 1 calc R
H12C H 0.2320 0.5835 0.8830 0.060 Uiso 1 1 calc R
C13 C 0.2630(5) 0.2524(4) 0.8946(3) 0.0220(9) Uani 1 1 d .
C14 C 0.1920(5) 0.2683(4) 0.9849(3) 0.0210(9) Uani 1 1 d .
C15 C 0.0928(5) 0.1994(4) 1.0166(4) 0.0257(10) Uani 1 1 d .
H15A H 0.0459 0.2112 1.0755 0.031 Uiso 1 1 calc R
C16 C 0.0588(5) 0.1142(4) 0.9667(3) 0.0272(11) Uani 1 1 d .
H16A H -0.0111 0.0687 0.9902 0.033 Uiso 1 1 calc R
C17 C 0.1292(5) 0.0959(4) 0.8807(3) 0.0244(10) Uani 1 1 d .
H17A H 0.1097 0.0359 0.8471 0.029 Uiso 1 1 calc R
C18 C 0.2283(5) 0.1646(4) 0.8432(4) 0.0234(10) Uani 1 1 d .
C19 C 0.2921(5) 0.1470(4) 0.7472(4) 0.0219(10) Uani 1 1 d .
H19A H 0.3939 0.1718 0.7493 0.026 Uiso 1 1 calc R
C20 C 0.2970(8) 0.0396(5) 0.7140(5) 0.0453(17) Uani 1 1 d .
H20A H 0.3405 -0.0020 0.7637 0.068 Uiso 1 1 calc R
H20B H 0.3550 0.0350 0.6560 0.068 Uiso 1 1 calc R
H20C H 0.1988 0.0162 0.7008 0.068 Uiso 1 1 calc R
C21 C 0.2116(6) 0.2096(5) 0.6719(3) 0.0327(12) Uani 1 1 d .
H21A H 0.2152 0.2802 0.6897 0.049 Uiso 1 1 calc R
H21B H 0.1108 0.1878 0.6683 0.049 Uiso 1 1 calc R
H21C H 0.2575 0.2004 0.6098 0.049 Uiso 1 1 calc R
C22 C 0.2336(5) 0.3589(5) 1.0445(3) 0.0284(10) Uani 1 1 d .
H22A H 0.2443 0.4170 1.0004 0.034 Uiso 1 1 calc R
C23 C 0.1198(7) 0.3869(5) 1.1196(4) 0.0419(15) Uani 1 1 d .
H23A H 0.0260 0.3964 1.0885 0.063 Uiso 1 1 calc R
H23B H 0.1485 0.4489 1.1513 0.063 Uiso 1 1 calc R
H23C H 0.1124 0.3333 1.1666 0.063 Uiso 1 1 calc R
C24 C 0.3804(6) 0.3428(5) 1.0949(4) 0.0374(13) Uani 1 1 d .
H24A H 0.4540 0.3259 1.0477 0.056 Uiso 1 1 calc R
H24B H 0.3718 0.2881 1.1409 0.056 Uiso 1 1 calc R
H24C H 0.4084 0.4041 1.1282 0.056 Uiso 1 1 calc R
C25 C 0.7697(9) 0.3261(5) 0.5705(7) 0.069(3) Uani 1 1 d .
H25A H 0.8571 0.2920 0.5487 0.104 Uiso 1 1 calc R
H25B H 0.7961 0.3785 0.6159 0.104 Uiso 1 1 calc R
H25C H 0.7200 0.3560 0.5160 0.104 Uiso 1 1 calc R
C26 C 0.5961(6) 0.1975(5) 0.5462(4) 0.0381(13) Uani 1 1 d .
H26A H 0.6636 0.1572 0.5088 0.057 Uiso 1 1 calc R
H26B H 0.5436 0.2429 0.5039 0.057 Uiso 1 1 calc R
H26C H 0.5274 0.1534 0.5784 0.057 Uiso 1 1 calc R
C27 C 0.7601(7) 0.1811(5) 0.6733(5) 0.0499(17) Uani 1 1 d .
H27A H 0.6958 0.1248 0.6898 0.060 Uiso 1 1 calc R
H27B H 0.8382 0.1543 0.6328 0.060 Uiso 1 1 calc R
C28 C 0.8253(7) 0.2196(6) 0.7618(5) 0.0499(17) Uani 1 1 d .
H28A H 0.8800 0.1654 0.7933 0.060 Uiso 1 1 calc R
H28B H 0.8940 0.2737 0.7461 0.060 Uiso 1 1 calc R
C29 C 0.6574(7) 0.1745(5) 0.8834(5) 0.0416(14) Uani 1 1 d .
H29A H 0.7360 0.1403 0.9167 0.062 Uiso 1 1 calc R
H29B H 0.6076 0.1272 0.8415 0.062 Uiso 1 1 calc R
H29C H 0.5890 0.2012 0.9300 0.062 Uiso 1 1 calc R
C30 C 0.7811(8) 0.3306(5) 0.8965(5) 0.0525(19) Uani 1 1 d .
H30A H 0.7156 0.3370 0.9517 0.063 Uiso 1 1 calc R
H30B H 0.8745 0.3043 0.9199 0.063 Uiso 1 1 calc R
C31 C 0.8043(7) 0.4307(6) 0.8541(6) 0.0539(19) Uani 1 1 d .
H31A H 0.8561 0.4732 0.9005 0.065 Uiso 1 1 calc R
H31B H 0.8664 0.4238 0.7973 0.065 Uiso 1 1 calc R
C32 C 0.7083(8) 0.5645(6) 0.7587(5) 0.0534(19) Uani 1 1 d .
H32A H 0.7663 0.6143 0.7926 0.080 Uiso 1 1 calc R
H32B H 0.6202 0.5959 0.7344 0.080 Uiso 1 1 calc R
H32C H 0.7641 0.5375 0.7055 0.080 Uiso 1 1 calc R
C33 C 0.5941(6) 0.5254(4) 0.9068(4) 0.0306(12) Uani 1 1 d .
H33A H 0.6553 0.5771 0.9352 0.046 Uiso 1 1 calc R
H33B H 0.5735 0.4739 0.9544 0.046 Uiso 1 1 calc R
H33C H 0.5034 0.5553 0.8850 0.046 Uiso 1 1 calc R
H1N2 H 0.367(6) 0.370(5) 0.906(4) 0.034(16) Uiso 1 1 d .
H1N1 H 0.457(7) 0.418(5) 0.565(5) 0.037(18) Uiso 1 1 d .

loop_
_atom_site_aniso_label
_atom_site_aniso_U_11
_atom_site_aniso_U_22
_atom_site_aniso_U_33
_atom_site_aniso_U_23
_atom_site_aniso_U_13
_atom_site_aniso_U_12
Ca1 0.0164(4) 0.0178(4) 0.0213(4) -0.0012(4) 0.0007(3) 0.0004(4)
N1 0.029(2) 0.028(2) 0.0181(19) -0.0021(16) 0.0008(17) 0.0080(18)
N2 0.029(2) 0.026(2) 0.0213(19) 0.0001(16) -0.0002(17) -0.0044(16)
N3 0.028(2) 0.035(3) 0.050(3) -0.016(2) -0.002(2) 0.004(2)
N4 0.025(2) 0.035(3) 0.056(3) 0.016(2) -0.012(2) 0.001(2)
N5 0.022(2) 0.035(3) 0.040(3) -0.012(2) 0.0017(19) -0.0004(19)
C1 0.022(2) 0.019(2) 0.016(2) 0.0039(17) 0.0048(17) -0.0003(18)
C2 0.022(2) 0.016(2) 0.019(2) -0.0017(17) -0.0030(17) -0.0014(18)
C3 0.030(3) 0.027(3) 0.029(3) -0.004(2) 0.005(2) 0.006(2)
C4 0.024(2) 0.029(3) 0.031(3) 0.005(2) -0.006(2) 0.005(2)
C5 0.027(2) 0.029(3) 0.023(2) 0.0000(19) -0.0051(19) -0.002(2)
C6 0.022(2) 0.017(2) 0.026(2) 0.0037(18) 0.0014(18) -0.0021(18)
C7 0.036(2) 0.022(2) 0.0194(19) 0.002(2) 0.0025(17) 0.002(2)
C8 0.049(4) 0.038(3) 0.033(3) -0.007(2) -0.003(3) -0.010(3)
C9 0.042(3) 0.041(3) 0.026(3) -0.009(2) 0.013(2) -0.004(3)
C10 0.020(2) 0.031(3) 0.020(2) -0.0029(19) 0.0022(18) 0.004(2)
C11 0.090(6) 0.035(4) 0.043(4) -0.004(3) -0.025(4) -0.018(4)
C12 0.029(3) 0.064(4) 0.028(3) -0.002(3) 0.001(2) 0.008(3)
C13 0.016(2) 0.023(2) 0.027(2) 0.0006(18) 0.0004(17) 0.0033(18)
C14 0.019(2) 0.025(2) 0.019(2) 0.0054(18) -0.0025(17) 0.0053(18)
C15 0.021(2) 0.034(3) 0.023(2) 0.006(2) 0.0016(18) 0.005(2)
C16 0.022(2) 0.035(3) 0.025(2) 0.017(2) -0.0026(19) -0.001(2)
C17 0.022(2) 0.026(3) 0.026(2) 0.0070(19) 0.0016(19) -0.0037(19)
C18 0.012(2) 0.033(3) 0.025(2) 0.005(2) 0.0032(18) 0.0007(19)
C19 0.015(2) 0.021(2) 0.030(3) -0.0020(19) 0.0010(18) -0.0020(18)
C20 0.045(4) 0.039(4) 0.052(4) -0.019(3) 0.020(3) -0.003(3)
C21 0.032(3) 0.050(4) 0.016(2) -0.003(2) 0.001(2) -0.002(3)
C22 0.041(3) 0.023(2) 0.021(2) 0.002(2) 0.0005(18) 0.006(3)
C23 0.054(4) 0.044(3) 0.027(3) -0.001(2) 0.004(3) 0.021(3)
C24 0.041(3) 0.042(3) 0.029(2) -0.006(3) -0.004(2) -0.002(3)
C25 0.065(5) 0.044(4) 0.098(6) -0.007(4) 0.057(5) -0.006(3)
C26 0.037(3) 0.045(3) 0.032(3) -0.014(3) 0.003(2) 0.008(3)
C27 0.038(3) 0.042(4) 0.069(5) -0.010(3) 0.007(3) 0.013(3)
C28 0.041(4) 0.057(4) 0.052(4) 0.010(3) -0.001(3) 0.028(3)
C29 0.041(3) 0.042(4) 0.041(3) 0.005(3) -0.006(3) 0.011(3)
C30 0.051(4) 0.057(5) 0.049(4) -0.008(3) -0.026(3) 0.017(3)
C31 0.034(3) 0.059(5) 0.068(5) -0.024(4) -0.017(3) 0.001(3)
C32 0.052(4) 0.060(4) 0.048(4) -0.008(3) 0.019(3) -0.034(4)
C33 0.027(3) 0.029(3) 0.036(3) -0.005(2) -0.001(2) -0.003(2)

loop_
_atom_type_symbol
_atom_type_description
_atom_type_scat_dispersion_real
_atom_type_scat_dispersion_imag
_atom_type_scat_source
C C 0.0033 0.0016 'International Tables Vol C Tables 4.2.6.8 and 6.1.1.4'
H H 0.0000 0.0000 'International Tables Vol C Tables 4.2.6.8 and 6.1.1.4'
N N 0.0061 0.0033 'International Tables Vol C Tables 4.2.6.8 and 6.1.1.4'
Ca Ca 0.2262 0.3064 'International Tables Vol C Tables 4.2.6.8 and 6.1.1.4'

loop_
_geom_angle_atom_site_label_1
_geom_angle_atom_site_label_2
_geom_angle_atom_site_label_3
_geom_angle
N2 Ca1 N1 112.95(16)
N2 Ca1 N5 96.44(16)
N1 Ca1 N5 106.24(16)
N2 Ca1 N4 89.83(17)
N1 Ca1 N4 157.05(17)
N5 Ca1 N4 72.33(17)
N2 Ca1 N3 138.48(17)
N1 Ca1 N3 89.58(16)
N5 Ca1 N3 110.65(15)
N4 Ca1 N3 70.37(17)
C1 N1 Ca1 136.7(3)
C1 N1 H1N1 113(5)
Ca1 N1 H1N1 103(5)
C13 N2 Ca1 145.9(3)
C13 N2 H1N2 104(3)
Ca1 N2 H1N2 110(3)
C25 N3 C26 110.8(6)
C25 N3 C27 110.9(6)
C26 N3 C27 106.3(5)
C25 N3 Ca1 107.4(4)
C26 N3 Ca1 115.2(3)
C27 N3 Ca1 106.2(4)
C28 N4 C29 109.9(5)
C28 N4 C30 111.4(5)
C29 N4 C30 106.1(5)
C28 N4 Ca1 111.4(4)
C29 N4 Ca1 111.7(3)
C30 N4 Ca1 106.2(3)
C33 N5 C31 112.7(5)
C33 N5 C32 107.3(5)
C31 N5 C32 107.1(5)
C33 N5 Ca1 113.7(3)
C31 N5 Ca1 107.1(3)
C32 N5 Ca1 108.8(4)
N1 C1 C2 119.2(4)
N1 C1 C6 123.9(4)
C2 C1 C6 116.9(4)
C3 C2 C1 120.5(4)
C3 C2 C10 118.6(4)
C1 C2 C10 121.0(4)
C2 C3 C4 121.8(5)
C2 C3 H3A 119.1
C4 C3 H3A 119.1
C5 C4 C3 118.2(5)
C5 C4 H4A 120.9
C3 C4 H4A 120.9
C4 C5 C6 122.3(5)
C4 C5 H5A 118.9
C6 C5 H5A 118.9
C5 C6 C1 120.3(4)
C5 C6 C7 120.6(4)
C1 C6 C7 119.1(4)
C6 C7 C8 114.4(4)
C6 C7 C9 113.0(5)
C8 C7 C9 109.5(4)
C6 C7 H7A 106.5
C8 C7 H7A 106.5
C9 C7 H7A 106.5
C7 C8 H8A 109.5
C7 C8 H8B 109.5
H8A C8 H8B 109.5
C7 C8 H8C 109.5
H8A C8 H8C 109.5
H8B C8 H8C 109.5
C7 C9 H9A 109.5
C7 C9 H9B 109.5
H9A C9 H9B 109.5
C7 C9 H9C 109.5
H9A C9 H9C 109.5
H9B C9 H9C 109.5
C2 C10 C11 112.6(5)
C2 C10 C12 112.0(4)
C11 C10 C12 110.5(5)
C2 C10 H10A 107.2
C11 C10 H10A 107.2
C12 C10 H10A 107.2
C10 C11 H11A 109.5
C10 C11 H11B 109.5
H11A C11 H11B 109.5
C10 C11 H11C 109.5
H11A C11 H11C 109.5
H11B C11 H11C 109.5
C10 C12 H12A 109.5
C10 C12 H12B 109.5
H12A C12 H12B 109.5
C10 C12 H12C 109.5
H12A C12 H12C 109.5
H12B C12 H12C 109.5
N2 C13 C18 119.7(4)
N2 C13 C14 122.4(4)
C18 C13 C14 117.9(4)
C15 C14 C13 119.4(5)
C15 C14 C22 121.5(4)
C13 C14 C22 119.0(4)
C16 C15 C14 122.8(5)
C16 C15 H15A 118.6
C14 C15 H15A 118.6
C15 C16 C17 118.7(5)
C15 C16 H16A 120.7
C17 C16 H16A 120.7
C16 C17 C18 121.2(5)
C16 C17 H17A 119.4
C18 C17 H17A 119.4
C17 C18 C13 119.9(5)
C17 C18 C19 119.8(5)
C13 C18 C19 120.2(4)
C18 C19 C20 116.2(5)
C18 C19 C21 110.1(4)
C20 C19 C21 108.6(5)
C18 C19 H19A 107.2
C20 C19 H19A 107.2
C21 C19 H19A 107.2
C19 C20 H20A 109.5
C19 C20 H20B 109.5
H20A C20 H20B 109.5
C19 C20 H20C 109.5
H20A C20 H20C 109.5
H20B C20 H20C 109.5
C19 C21 H21A 109.5
C19 C21 H21B 109.5
H21A C21 H21B 109.5
C19 C21 H21C 109.5
H21A C21 H21C 109.5
H21B C21 H21C 109.5
C14 C22 C23 113.5(5)
C14 C22 C24 111.2(5)
C23 C22 C24 108.8(4)
C14 C22 H22A 107.7
C23 C22 H22A 107.7
C24 C22 H22A 107.7
C22 C23 H23A 109.5
C22 C23 H23B 109.5
H23A C23 H23B 109.5
C22 C23 H23C 109.5
H23A C23 H23C 109.5
H23B C23 H23C 109.5
C22 C24 H24A 109.5
C22 C24 H24B 109.5
H24A C24 H24B 109.5
C22 C24 H24C 109.5
H24A C24 H24C 109.5
H24B C24 H24C 109.5
N3 C25 H25A 109.5
N3 C25 H25B 109.5
H25A C25 H25B 109.5
N3 C25 H25C 109.5
H25A C25 H25C 109.5
H25B C25 H25C 109.5
N3 C26 H26A 109.5
N3 C26 H26B 109.5
H26A C26 H26B 109.5
N3 C26 H26C 109.5
H26A C26 H26C 109.5
H26B C26 H26C 109.5
C28 C27 N3 115.9(5)
C28 C27 H27A 108.3
N3 C27 H27A 108.3
C28 C27 H27B 108.3
N3 C27 H27B 108.3
H27A C27 H27B 107.4
N4 C28 C27 111.5(5)
N4 C28 H28A 109.3
C27 C28 H28A 109.3
N4 C28 H28B 109.3
C27 C28 H28B 109.3
H28A C28 H28B 108.0
N4 C29 H29A 109.5
N4 C29 H29B 109.5
H29A C29 H29B 109.5
N4 C29 H29C 109.5
H29A C29 H29C 109.5
H29B C29 H29C 109.5
C31 C30 N4 112.3(5)
C31 C30 H30A 109.1
N4 C30 H30A 109.1
C31 C30 H30B 109.1
N4 C30 H30B 109.1
H30A C30 H30B 107.9
N5 C31 C30 113.0(6)
N5 C31 H31A 109.0
C30 C31 H31A 109.0
N5 C31 H31B 109.0
C30 C31 H31B 109.0
H31A C31 H31B 107.8
N5 C32 H32A 109.5
N5 C32 H32B 109.5
H32A C32 H32B 109.5
N5 C32 H32C 109.5
H32A C32 H32C 109.5
H32B C32 H32C 109.5
N5 C33 H33A 109.5
N5 C33 H33B 109.5
H33A C33 H33B 109.5
N5 C33 H33C 109.5
H33A C33 H33C 109.5
H33B C33 H33C 109.5

loop_
_geom_bond_atom_site_label_1
_geom_bond_atom_site_label_2
_geom_bond_distance
Ca1 N2 2.292(4)
Ca1 N1 2.324(4)
Ca1 N5 2.550(5)
Ca1 N4 2.575(5)
Ca1 N3 2.594(5)
N1 C1 1.374(6)
N1 H1N1 0.81(7)
N2 C13 1.371(6)
N2 H1N2 0.96(6)
N3 C25 1.447(8)
N3 C26 1.448(7)
N3 C27 1.495(8)
N4 C28 1.445(8)
N4 C29 1.480(8)
N4 C30 1.515(8)
N5 C33 1.458(7)
N5 C31 1.476(8)
N5 C32 1.519(8)
C1 C2 1.434(6)
C1 C6 1.436(6)
C2 C3 1.381(7)
C2 C10 1.507(7)
C3 C4 1.405(7)
C3 H3A 0.9500
C4 C5 1.381(7)
C4 H4A 0.9500
C5 C6 1.386(7)
C5 H5A 0.9500
C6 C7 1.501(7)
C7 C8 1.541(7)
C7 C9 1.542(7)
C7 H7A 1.0000
C8 H8A 0.9800
C8 H8B 0.9800
C8 H8C 0.9800
C9 H9A 0.9800
C9 H9B 0.9800
C9 H9C 0.9800
C10 C11 1.511(9)
C10 C12 1.541(8)
C10 H10A 1.0000
C11 H11A 0.9800
C11 H11B 0.9800
C11 H11C 0.9800
C12 H12A 0.9800
C12 H12B 0.9800
C12 H12C 0.9800
C13 C18 1.418(7)
C13 C14 1.447(6)
C14 C15 1.378(7)
C14 C22 1.525(7)
C15 C16 1.377(8)
C15 H15A 0.9500
C16 C17 1.397(7)
C16 H16A 0.9500
C17 C18 1.405(7)
C17 H17A 0.9500
C18 C19 1.494(7)
C19 C20 1.514(8)
C19 C21 1.542(7)
C19 H19A 1.0000
C20 H20A 0.9800
C20 H20B 0.9800
C20 H20C 0.9800
C21 H21A 0.9800
C21 H21B 0.9800
C21 H21C 0.9800
C22 C23 1.541(7)
C22 C24 1.549(7)
C22 H22A 1.0000
C23 H23A 0.9800
C23 H23B 0.9800
C23 H23C 0.9800
C24 H24A 0.9800
C24 H24B 0.9800
C24 H24C 0.9800
C25 H25A 0.9800
C25 H25B 0.9800
C25 H25C 0.9800
C26 H26A 0.9800
C26 H26B 0.9800
C26 H26C 0.9800
C27 C28 1.475(10)
C27 H27A 0.9900
C27 H27B 0.9900
C28 H28A 0.9900
C28 H28B 0.9900
C29 H29A 0.9800
C29 H29B 0.9800
C29 H29C 0.9800
C30 C31 1.483(11)
C30 H30A 0.9900
C30 H30B 0.9900
C31 H31A 0.9900
C31 H31B 0.9900
C32 H32A 0.9800
C32 H32B 0.9800
C32 H32C 0.9800
C33 H33A 0.9800
C33 H33B 0.9800
C33 H33C 0.9800
